data_7229360
loop_
_publ_author_name
'Green, Michael T.'
'Peczkowski, Gary R.'
'Al-Ani, Aneesa J.'
'Benjamin, Sophie L.'
'Simpkins, Nigel S.'
'Jones, Alan M.'

_publ_section_title
;
 Total synthesis and structural revision of a mangrove alkaloid
;
_journal_issue 77
_journal_name_full 'RSC Adv.'
_journal_page_first 48754
_journal_paper_doi 10.1039/C7RA10483A
_journal_volume 7
_journal_year 2017
_chemical_formula_moiety 'C12 H8 N2 O3'
_chemical_formula_sum 'C12 H8 N2 O3'
_chemical_formula_weight 228.20
_space_group_crystal_system triclinic
_space_group_IT_number 2
_space_group_name_Hall '-P 1'
_space_group_name_H-M_alt 'P -1'
_symmetry_space_group_name_Hall '-P 1'
_symmetry_space_group_name_H-M 'P -1'
_atom_sites_solution_hydrogens geom
_atom_sites_solution_primary direct
_audit_creation_date 2017-08-19
_audit_creation_method
;
Olex2 1.2
(compiled 2017.08.10 svn.r3458 for OlexSys, GUI svn.r5381)
;
_audit_update_record
;
2017-08-19 deposited with the CCDC.
2017-10-09 downloaded from the CCDC.
;
_cell_angle_alpha 98.989(5)
_cell_angle_beta 90.256(4)
_cell_angle_gamma 98.291(6)
_cell_formula_units_Z 4
_cell_length_a 5.6166(3)
_cell_length_b 10.8878(9)
_cell_length_c 16.1616(7)
_cell_measurement_reflns_used 3354
_cell_measurement_temperature 100.01(10)
_cell_measurement_theta_max 73.9150
_cell_measurement_theta_min 4.6190
_cell_volume 965.61(11)
_computing_cell_refinement 'CrysAlisPro 1.171.38.43f (Rigaku OD, 2015)'
_computing_data_collection 'CrysAlisPro 1.171.38.43f (Rigaku OD, 2015)'
_computing_data_reduction 'CrysAlisPro 1.171.38.43f (Rigaku OD, 2015)'
_computing_molecular_graphics 'Olex2 (Dolomanov et al., 2009)'
_computing_publication_material 'Olex2 (Dolomanov et al., 2009)'
_computing_structure_refinement 'ShelXL (Sheldrick, 2015)'
_computing_structure_solution 'ShelXS (Sheldrick, 2008)'
_diffrn_ambient_environment N~2~
_diffrn_ambient_temperature 100.01(10)
_diffrn_detector 'CCD plate'
_diffrn_detector_area_resol_mean 5.1768
_diffrn_detector_type Atlas
_diffrn_measured_fraction_theta_full 0.998
_diffrn_measured_fraction_theta_max 0.993
_diffrn_measurement_details
;
List of Runs (angles in degrees, time in seconds):

  # Type    Start    End  Width  t~exp~   \w     \q     \k     \f   Frames
#--------------------------------------------------------------------------
  1  \w    -66.00  18.00   1.00   15.39    --  -42.56  57.00 120.00   84
  2  \w    -64.00  27.00   1.00   15.39    --  -42.56  57.00 -30.00   91
  3  \w      9.00  48.00   1.00   15.39    --   42.56 -99.00  30.00   39
  4  \w     44.00 109.00   1.00   61.53    --  106.63 -94.00 -30.00   65
  5  \w     55.00 130.00   1.00   61.53    --  106.63 -30.00-150.00   75
  6  \w     40.00 115.00   1.00   61.53    --  106.63 -61.00 -30.00   75
  7  \w     62.00 170.00   1.00   61.53    --  106.63  15.00  90.00  108
  8  \w    149.00 174.00   1.00   61.53    --  106.63  30.00 150.00   25
  9  \w     90.00 125.00   1.00   61.53    --  106.63  30.00 150.00   35
 10  \w     46.00 130.00   1.00   61.53    --  106.63 -30.00  90.00   84
 11  \w     77.00 104.00   1.00   61.53    --  106.63-113.00 134.00   27
 12  \w     43.00 125.00   1.00   61.53    --  106.63 -77.00 120.00   82
 13  \w     35.00  73.00   1.00   61.53    --  106.63-113.00 134.00   38
 14  \w     36.00 107.00   1.00   61.53    --  106.63-125.00 -60.00   71
 15  \w   -113.00 -18.00   1.00   15.39    --  -42.56 -57.00-180.00   95
;
_diffrn_measurement_device 'four-circle diffractometer'
_diffrn_measurement_device_type 'SuperNova, Dual, Cu at zero, Atlas'
_diffrn_measurement_method '\w scans'
_diffrn_orient_matrix_type 'CrysAlisPro convention (1999,Acta A55,543-557)'
_diffrn_orient_matrix_UB_11 -0.0584387000
_diffrn_orient_matrix_UB_12 -0.0239544000
_diffrn_orient_matrix_UB_13 -0.0948880000
_diffrn_orient_matrix_UB_21 0.0358927000
_diffrn_orient_matrix_UB_22 0.1428069000
_diffrn_orient_matrix_UB_23 -0.0006873000
_diffrn_orient_matrix_UB_31 0.2686762000
_diffrn_orient_matrix_UB_32 -0.0023612000
_diffrn_orient_matrix_UB_33 -0.0177946000
_diffrn_radiation_monochromator mirror
_diffrn_radiation_probe x-ray
_diffrn_radiation_type CuK\a
_diffrn_radiation_wavelength 1.54184
_diffrn_reflns_av_R_equivalents 0.0239
_diffrn_reflns_av_unetI/netI 0.0326
_diffrn_reflns_Laue_measured_fraction_full 0.998
_diffrn_reflns_Laue_measured_fraction_max 0.993
_diffrn_reflns_limit_h_max 6
_diffrn_reflns_limit_h_min -4
_diffrn_reflns_limit_k_max 12
_diffrn_reflns_limit_k_min -13
_diffrn_reflns_limit_l_max 19
_diffrn_reflns_limit_l_min -19
_diffrn_reflns_number 6140
_diffrn_reflns_point_group_measured_fraction_full 0.998
_diffrn_reflns_point_group_measured_fraction_max 0.993
_diffrn_reflns_theta_full 67.684
_diffrn_reflns_theta_max 70.072
_diffrn_reflns_theta_min 4.156
_diffrn_source 'micro-focus sealed X-ray tube'
_diffrn_source_type 'SuperNova (Cu) X-ray Source'
_exptl_absorpt_coefficient_mu 0.970
_exptl_absorpt_correction_T_max 1.000
_exptl_absorpt_correction_T_min 0.851
_exptl_absorpt_correction_type gaussian
_exptl_absorpt_process_details
;
CrysAlisPro 1.171.38.43f (Rigaku Oxford Diffraction, 2015)
Numerical absorption correction based on gaussian integration over
            a multifaceted crystal model
Empirical absorption correction using spherical harmonics,
 implemented in SCALE3 ABSPACK scaling algorithm.
;
_exptl_crystal_colour colourless
_exptl_crystal_colour_primary colourless
_exptl_crystal_density_diffrn 1.570
_exptl_crystal_description needle
_exptl_crystal_F_000 472
_exptl_crystal_size_max 0.19
_exptl_crystal_size_mid 0.037
_exptl_crystal_size_min 0.021
_refine_diff_density_max 0.310
_refine_diff_density_min -0.265
_refine_diff_density_rms 0.060
_refine_ls_extinction_method none
_refine_ls_goodness_of_fit_ref 1.114
_refine_ls_hydrogen_treatment constr
_refine_ls_matrix_type full
_refine_ls_number_parameters 309
_refine_ls_number_reflns 3634
_refine_ls_number_restraints 0
_refine_ls_restrained_S_all 1.114
_refine_ls_R_factor_all 0.0535
_refine_ls_R_factor_gt 0.0451
_refine_ls_shift/su_max 0.000
_refine_ls_shift/su_mean 0.000
_refine_ls_structure_factor_coef Fsqd
_refine_ls_weighting_details 'w=1/[\s^2^(Fo^2^)+(0.0530P)^2^+0.7340P] where P=(Fo^2^+2Fc^2^)/3'
_refine_ls_weighting_scheme calc
_refine_ls_wR_factor_gt 0.1192
_refine_ls_wR_factor_ref 0.1247
_reflns_Friedel_coverage 0.000
_reflns_number_gt 3101
_reflns_number_total 3634
_reflns_threshold_expression 'I > 2\s(I)'
_cod_data_source_file c7ra10483a2.cif
_cod_data_source_block 9
_cod_original_cell_volume 965.60(11)
_cod_database_code 7229360
_shelxl_version_number 2014/6
_chemical_oxdiff_formula 'C12 H8 N2 O3'
_shelx_space_group_comment
;
The symmetry employed for this shelxl refinement is uniquely defined
by the following loop, which should always be used as a source of
symmetry information in preference to the above space-group names.
They are only intended as comments.
;
_reflns_odcompleteness_completeness 99.86
_reflns_odcompleteness_iscentric 1
_reflns_odcompleteness_theta 66.97
_olex2_refinement_description
;
1. Fixed Uiso
 At 1.2 times of:
  All C(H) groups
 At 1.5 times of:
  All C(H,H,H) groups
2.a Aromatic/amide H refined with riding coordinates:
 C6(H6), C7(H7), C8(H8), C9(H9), C10(H10), C16(H16), C17(H17), C18(H18),
 C19(H19), C20(H20)
2.b Idealised Me refined as rotating group:
 C2(H2A,H2B,H2C), C12(H12A,H12B,H12C)
;
_olex2_submission_special_instructions 'No special instructions were received'
_oxdiff_exptl_absorpt_empirical_details
;
Empirical correction (ABSPACK) includes:
- Absorption correction using spherical harmonics
- Frame scaling
;
_oxdiff_exptl_absorpt_empirical_full_max 1.404
_oxdiff_exptl_absorpt_empirical_full_min 0.809

loop_
_space_group_symop_operation_xyz
'x, y, z'
'-x, -y, -z'

loop_
_atom_site_label
_atom_site_type_symbol
_atom_site_fract_x
_atom_site_fract_y
_atom_site_fract_z
_atom_site_U_iso_or_equiv
_atom_site_adp_type
_atom_site_occupancy
_atom_site_site_symmetry_order
_atom_site_calc_flag
_atom_site_refinement_flags_posn
C1 C 0.7684(4) 0.67999(19) 0.43089(12) 0.0169(4) Uani 1 1 d .
C2 C 0.7699(4) 0.9021(2) 0.41862(14) 0.0234(5) Uani 1 1 d .
H2A H 0.7062 0.9453 0.4681 0.035 Uiso 1 1 calc GR
H2B H 0.7412 0.9426 0.3716 0.035 Uiso 1 1 calc GR
H2C H 0.9399 0.9040 0.4267 0.035 Uiso 1 1 calc GR
C3 C 0.4330(4) 0.74504(19) 0.35877(12) 0.0181(4) Uani 1 1 d .
C4 C 0.3088(3) 0.60789(19) 0.33795(12) 0.0164(4) Uani 1 1 d .
C5A C 0.3576(4) 0.38942(19) 0.35587(12) 0.0170(4) Uani 1 1 d .
C6 C 0.1562(4) 0.3135(2) 0.31524(13) 0.0197(4) Uani 1 1 d .
H6 H 0.0364 0.3473 0.2904 0.024 Uiso 1 1 calc R
C7 C 0.1442(4) 0.1851(2) 0.31394(13) 0.0219(4) Uani 1 1 d .
H7 H 0.0123 0.1315 0.2876 0.026 Uiso 1 1 calc R
C8 C 0.3246(4) 0.1336(2) 0.35101(13) 0.0225(4) Uani 1 1 d .
H8 H 0.3102 0.0470 0.3489 0.027 Uiso 1 1 calc R
C9 C 0.5244(4) 0.2102(2) 0.39082(13) 0.0217(4) Uani 1 1 d .
H9 H 0.6442 0.1760 0.4154 0.026 Uiso 1 1 calc R
C9A C 0.5413(4) 0.3399(2) 0.39308(12) 0.0183(4) Uani 1 1 d .
C10 C 0.7215(4) 0.4434(2) 0.42683(12) 0.0177(4) Uani 1 1 d .
H10 H 0.8639 0.4377 0.4546 0.021 Uiso 1 1 calc R
C10A C 0.6472(3) 0.55034(19) 0.41105(12) 0.0168(4) Uani 1 1 d .
N2 N 0.6511(3) 0.77088(16) 0.40254(10) 0.0180(4) Uani 1 1 d .
N5 N 0.4237(3) 0.52038(16) 0.36796(10) 0.0161(3) Uani 1 1 d .
O1 O 0.9595(3) 0.70790(14) 0.46946(9) 0.0209(3) Uani 1 1 d .
O3 O 0.3344(3) 0.82582(14) 0.33608(10) 0.0240(3) Uani 1 1 d .
O4 O 0.1226(2) 0.58239(14) 0.29760(9) 0.0196(3) Uani 1 1 d .
C11 C 0.2767(4) 0.6905(2) 0.09509(12) 0.0179(4) Uani 1 1 d .
C12 C 0.2970(4) 0.9159(2) 0.14135(14) 0.0245(5) Uani 1 1 d .
H12A H 0.4474 0.9233 0.1715 0.037 Uiso 1 1 calc GR
H12B H 0.2016 0.9752 0.1695 0.037 Uiso 1 1 calc GR
H12C H 0.3268 0.9327 0.0855 0.037 Uiso 1 1 calc GR
C13 C -0.0475(4) 0.7711(2) 0.17955(12) 0.0193(4) Uani 1 1 d .
C14 C -0.1773(3) 0.6361(2) 0.17919(12) 0.0182(4) Uani 1 1 d .
C15A C -0.1377(4) 0.4123(2) 0.12915(12) 0.0180(4) Uani 1 1 d .
C16 C -0.3354(4) 0.3440(2) 0.16161(13) 0.0220(4) Uani 1 1 d .
H16 H -0.4533 0.3836 0.1906 0.026 Uiso 1 1 calc R
C17 C -0.3474(4) 0.2147(2) 0.14863(14) 0.0245(5) Uani 1 1 d .
H17 H -0.4760 0.1663 0.1698 0.029 Uiso 1 1 calc R
C18 C -0.1708(4) 0.1542(2) 0.10445(14) 0.0256(5) Uani 1 1 d .
H18 H -0.1857 0.0670 0.0965 0.031 Uiso 1 1 calc R
C19 C 0.0251(4) 0.2227(2) 0.07257(13) 0.0225(4) Uani 1 1 d .
H19 H 0.1415 0.1826 0.0431 0.027 Uiso 1 1 calc R
C19A C 0.0433(4) 0.3541(2) 0.08586(12) 0.0189(4) Uani 1 1 d .
C20 C 0.2236(4) 0.4518(2) 0.06534(12) 0.0183(4) Uani 1 1 d .
H20 H 0.3639 0.4403 0.0367 0.022 Uiso 1 1 calc R
C20A C 0.1517(3) 0.5635(2) 0.09542(12) 0.0169(4) Uani 1 1 d .
N12 N 0.1672(3) 0.78787(17) 0.13774(11) 0.0196(4) Uani 1 1 d .
N15 N -0.0709(3) 0.54245(17) 0.13385(10) 0.0170(4) Uani 1 1 d .
O11 O 0.4659(3) 0.71206(14) 0.06023(9) 0.0209(3) Uani 1 1 d .
O13 O -0.1379(3) 0.85792(15) 0.21555(10) 0.0258(4) Uani 1 1 d .
O14 O -0.3616(3) 0.61763(15) 0.21618(9) 0.0217(3) Uani 1 1 d .

loop_
_atom_site_aniso_label
_atom_site_aniso_U_11
_atom_site_aniso_U_22
_atom_site_aniso_U_33
_atom_site_aniso_U_23
_atom_site_aniso_U_13
_atom_site_aniso_U_12
C1 0.0197(10) 0.0194(10) 0.0124(9) 0.0038(7) 0.0025(7) 0.0047(8)
C2 0.0269(11) 0.0179(10) 0.0244(11) 0.0029(8) -0.0018(8) 0.0006(8)
C3 0.0200(10) 0.0199(10) 0.0155(9) 0.0047(8) 0.0029(7) 0.0048(8)
C4 0.0161(9) 0.0210(10) 0.0132(9) 0.0042(7) 0.0026(7) 0.0044(8)
C5A 0.0186(9) 0.0196(10) 0.0134(9) 0.0047(7) 0.0041(7) 0.0028(8)
C6 0.0190(10) 0.0236(11) 0.0163(9) 0.0030(8) 0.0012(7) 0.0027(8)
C7 0.0220(10) 0.0231(11) 0.0184(10) 0.0008(8) 0.0026(8) -0.0019(8)
C8 0.0286(11) 0.0186(10) 0.0200(10) 0.0036(8) 0.0041(8) 0.0020(8)
C9 0.0242(10) 0.0230(11) 0.0194(10) 0.0055(8) 0.0037(8) 0.0060(8)
C9A 0.0198(10) 0.0217(10) 0.0140(9) 0.0037(8) 0.0023(7) 0.0038(8)
C10 0.0177(9) 0.0219(10) 0.0138(9) 0.0028(8) -0.0002(7) 0.0043(8)
C10A 0.0154(9) 0.0228(10) 0.0123(9) 0.0034(8) 0.0004(7) 0.0023(8)
N2 0.0202(8) 0.0170(9) 0.0167(8) 0.0024(6) -0.0003(6) 0.0023(7)
N5 0.0164(8) 0.0189(9) 0.0132(8) 0.0029(6) 0.0001(6) 0.0026(6)
O1 0.0201(7) 0.0230(8) 0.0185(7) 0.0024(6) -0.0037(6) 0.0007(6)
O3 0.0247(8) 0.0213(8) 0.0278(8) 0.0068(6) -0.0007(6) 0.0061(6)
O4 0.0180(7) 0.0232(8) 0.0178(7) 0.0040(6) -0.0012(6) 0.0032(6)
C11 0.0187(10) 0.0223(11) 0.0132(9) 0.0030(8) -0.0018(7) 0.0045(8)
C12 0.0254(11) 0.0194(11) 0.0274(11) 0.0024(9) 0.0020(9) 0.0003(8)
C13 0.0166(9) 0.0254(11) 0.0158(9) 0.0011(8) -0.0024(7) 0.0056(8)
C14 0.0163(9) 0.0261(11) 0.0129(9) 0.0041(8) -0.0010(7) 0.0045(8)
C15A 0.0180(9) 0.0229(10) 0.0127(9) 0.0035(8) -0.0027(7) 0.0014(8)
C16 0.0192(10) 0.0296(12) 0.0170(10) 0.0054(8) -0.0004(8) 0.0015(8)
C17 0.0223(10) 0.0279(12) 0.0231(11) 0.0097(9) -0.0009(8) -0.0034(9)
C18 0.0286(11) 0.0214(11) 0.0263(11) 0.0057(9) -0.0055(9) -0.0001(9)
C19 0.0237(10) 0.0230(11) 0.0206(10) 0.0024(8) -0.0025(8) 0.0037(8)
C19A 0.0193(10) 0.0230(11) 0.0142(9) 0.0034(8) -0.0020(7) 0.0015(8)
C20 0.0174(9) 0.0244(11) 0.0136(9) 0.0036(8) 0.0010(7) 0.0040(8)
C20A 0.0142(9) 0.0240(11) 0.0122(9) 0.0040(8) -0.0010(7) 0.0011(8)
N12 0.0204(9) 0.0201(9) 0.0177(8) 0.0022(7) 0.0009(7) 0.0019(7)
N15 0.0153(8) 0.0224(9) 0.0133(8) 0.0033(6) 0.0015(6) 0.0018(7)
O11 0.0196(7) 0.0245(8) 0.0181(7) 0.0035(6) 0.0036(6) 0.0016(6)
O13 0.0244(8) 0.0266(8) 0.0259(8) -0.0007(6) 0.0016(6) 0.0070(6)
O14 0.0169(7) 0.0321(8) 0.0164(7) 0.0042(6) 0.0016(5) 0.0045(6)

loop_
_atom_type_symbol
_atom_type_description
_atom_type_scat_dispersion_real
_atom_type_scat_dispersion_imag
_atom_type_scat_source
C C 0.0181 0.0091 'International Tables Vol C Tables 4.2.6.8 and 6.1.1.4'
H H 0.0000 0.0000 'International Tables Vol C Tables 4.2.6.8 and 6.1.1.4'
N N 0.0311 0.0180 'International Tables Vol C Tables 4.2.6.8 and 6.1.1.4'
O O 0.0492 0.0322 'International Tables Vol C Tables 4.2.6.8 and 6.1.1.4'

loop_
_exptl_crystal_face_index_h
_exptl_crystal_face_index_k
_exptl_crystal_face_index_l
_exptl_crystal_face_perp_dist
0 3 -10 0.0230
0 -3 10 0.0131
-3 3 -4 0.0850
4 -2 0 0.0821
0 -6 -2 0.0114
0 0 -10 0.0196
0 7 1 0.0081

loop_
_geom_angle_atom_site_label_1
_geom_angle_atom_site_label_2
_geom_angle_atom_site_label_3
_geom_angle
N2 C1 C10A 115.93(17)
O1 C1 C10A 122.54(18)
O1 C1 N2 121.54(19)
H2A C2 H2B 109.5
H2A C2 H2C 109.5
H2B C2 H2C 109.5
N2 C2 H2A 109.5
N2 C2 H2B 109.5
N2 C2 H2C 109.5
N2 C3 C4 119.14(17)
O3 C3 C4 118.17(18)
O3 C3 N2 122.69(19)
N5 C4 C3 115.81(17)
O4 C4 C3 120.46(18)
O4 C4 N5 123.73(19)
C6 C5A C9A 122.51(19)
C6 C5A N5 130.64(19)
N5 C5A C9A 106.85(17)
C5A C6 H6 121.8
C7 C6 C5A 116.47(19)
C7 C6 H6 121.8
C6 C7 H7 119.0
C6 C7 C8 122.0(2)
C8 C7 H7 119.0
C7 C8 H8 119.6
C9 C8 C7 120.8(2)
C9 C8 H8 119.6
C8 C9 H9 120.8
C8 C9 C9A 118.4(2)
C9A C9 H9 120.8
C5A C9A C10 107.64(18)
C9 C9A C5A 119.78(19)
C9 C9A C10 132.6(2)
C9A C10 H10 126.1
C10A C10 C9A 107.86(18)
C10A C10 H10 126.1
C10 C10A C1 129.15(19)
C10 C10A N5 109.19(18)
N5 C10A C1 121.63(18)
C1 N2 C2 117.89(17)
C3 N2 C1 124.20(18)
C3 N2 C2 117.90(17)
C4 N5 C5A 128.11(17)
C4 N5 C10A 123.19(17)
C5A N5 C10A 108.46(16)
N12 C11 C20A 116.16(17)
O11 C11 C20A 122.83(19)
O11 C11 N12 121.00(19)
H12A C12 H12B 109.5
H12A C12 H12C 109.5
H12B C12 H12C 109.5
N12 C12 H12A 109.5
N12 C12 H12B 109.5
N12 C12 H12C 109.5
N12 C13 C14 118.65(18)
O13 C13 C14 118.70(18)
O13 C13 N12 122.6(2)
N15 C14 C13 115.63(17)
O14 C14 C13 120.57(19)
O14 C14 N15 123.8(2)
C16 C15A C19A 122.4(2)
C16 C15A N15 130.48(19)
N15 C15A C19A 107.09(17)
C15A C16 H16 121.6
C17 C16 C15A 116.8(2)
C17 C16 H16 121.6
C16 C17 H17 119.0
C16 C17 C18 121.9(2)
C18 C17 H17 119.0
C17 C18 H18 119.5
C19 C18 C17 121.0(2)
C19 C18 H18 119.5
C18 C19 H19 120.9
C18 C19 C19A 118.2(2)
C19A C19 H19 120.9
C15A C19A C20 107.64(18)
C19 C19A C15A 119.70(19)
C19 C19A C20 132.6(2)
C19A C20 H20 126.2
C20A C20 C19A 107.51(18)
C20A C20 H20 126.2
C20 C20A C11 129.15(18)
C20 C20A N15 109.59(18)
N15 C20A C11 121.20(18)
C11 N12 C12 116.69(17)
C13 N12 C11 124.49(18)
C13 N12 C12 118.75(18)
C14 N15 C15A 127.39(17)
C14 N15 C20A 123.65(18)
C15A N15 C20A 108.16(17)

loop_
_geom_bond_atom_site_label_1
_geom_bond_atom_site_label_2
_geom_bond_distance
C1 C10A 1.462(3)
C1 N2 1.396(3)
C1 O1 1.214(3)
C2 H2A 0.9600
C2 H2B 0.9600
C2 H2C 0.9600
C2 N2 1.470(3)
C3 C4 1.539(3)
C3 N2 1.383(3)
C3 O3 1.206(3)
C4 N5 1.370(3)
C4 O4 1.204(2)
C5A C6 1.396(3)
C5A C9A 1.404(3)
C5A N5 1.403(3)
C6 H6 0.9300
C6 C7 1.388(3)
C7 H7 0.9300
C7 C8 1.401(3)
C8 H8 0.9300
C8 C9 1.387(3)
C9 H9 0.9300
C9 C9A 1.397(3)
C9A C10 1.437(3)
C10 H10 0.9300
C10 C10A 1.352(3)
C10A N5 1.404(3)
C11 C20A 1.459(3)
C11 N12 1.393(3)
C11 O11 1.215(2)
C12 H12A 0.9600
C12 H12B 0.9600
C12 H12C 0.9600
C12 N12 1.469(3)
C13 C14 1.542(3)
C13 N12 1.388(3)
C13 O13 1.208(3)
C14 N15 1.371(3)
C14 O14 1.205(2)
C15A C16 1.397(3)
C15A C19A 1.406(3)
C15A N15 1.402(3)
C16 H16 0.9300
C16 C17 1.382(3)
C17 H17 0.9300
C17 C18 1.405(3)
C18 H18 0.9300
C18 C19 1.386(3)
C19 H19 0.9300
C19 C19A 1.402(3)
C19A C20 1.438(3)
C20 H20 0.9300
C20 C20A 1.355(3)
C20A N15 1.404(2)

loop_
_geom_torsion_atom_site_label_1
_geom_torsion_atom_site_label_2
_geom_torsion_atom_site_label_3
_geom_torsion_atom_site_label_4
_geom_torsion
C1 C10A N5 C4 3.3(3)
C1 C10A N5 C5A 178.10(16)
C3 C4 N5 C5A -177.23(17)
C3 C4 N5 C10A -3.5(3)
C4 C3 N2 C1 -0.9(3)
C4 C3 N2 C2 177.65(17)
C5A C6 C7 C8 -0.3(3)
C5A C9A C10 C10A 0.5(2)
C6 C5A C9A C9 -0.6(3)
C6 C5A C9A C10 178.52(18)
C6 C5A N5 C4 -3.9(3)
C6 C5A N5 C10A -178.4(2)
C6 C7 C8 C9 -0.1(3)
C7 C8 C9 C9A 0.0(3)
C8 C9 C9A C5A 0.3(3)
C8 C9 C9A C10 -178.6(2)
C9 C9A C10 C10A 179.5(2)
C9A C5A C6 C7 0.6(3)
C9A C5A N5 C4 175.35(18)
C9A C5A N5 C10A 0.9(2)
C9A C10 C10A C1 -178.50(19)
C9A C10 C10A N5 0.0(2)
C10 C10A N5 C4 -175.36(17)
C10 C10A N5 C5A -0.5(2)
C10A C1 N2 C2 -178.06(17)
C10A C1 N2 C3 0.5(3)
N2 C1 C10A C10 176.78(19)
N2 C1 C10A N5 -1.6(3)
N2 C3 C4 N5 2.3(3)
N2 C3 C4 O4 -177.64(18)
N5 C5A C6 C7 179.81(19)
N5 C5A C9A C9 180.00(17)
N5 C5A C9A C10 -0.9(2)
O1 C1 C10A C10 -3.1(3)
O1 C1 C10A N5 178.60(18)
O1 C1 N2 C2 1.8(3)
O1 C1 N2 C3 -179.66(18)
O3 C3 C4 N5 -177.56(18)
O3 C3 C4 O4 2.5(3)
O3 C3 N2 C1 178.95(18)
O3 C3 N2 C2 -2.5(3)
O4 C4 N5 C5A 2.7(3)
O4 C4 N5 C10A 176.46(18)
C11 C20A N15 C14 -5.6(3)
C11 C20A N15 C15A -175.99(17)
C13 C14 N15 C15A 173.75(17)
C13 C14 N15 C20A 5.2(3)
C14 C13 N12 C11 -0.3(3)
C14 C13 N12 C12 -177.12(17)
C15A C16 C17 C18 -0.5(3)
C15A C19A C20 C20A 0.0(2)
C16 C15A C19A C19 1.4(3)
C16 C15A C19A C20 -177.03(18)
C16 C15A N15 C14 6.3(3)
C16 C15A N15 C20A 176.3(2)
C16 C17 C18 C19 0.6(3)
C17 C18 C19 C19A 0.3(3)
C18 C19 C19A C15A -1.2(3)
C18 C19 C19A C20 176.8(2)
C19 C19A C20 C20A -178.2(2)
C19A C15A C16 C17 -0.6(3)
C19A C15A N15 C14 -171.27(18)
C19A C15A N15 C20A -1.3(2)
C19A C20 C20A C11 176.25(19)
C19A C20 C20A N15 -0.8(2)
C20 C20A N15 C14 171.77(18)
C20 C20A N15 C15A 1.4(2)
C20A C11 N12 C12 177.12(17)
C20A C11 N12 C13 0.2(3)
N12 C11 C20A C20 -174.3(2)
N12 C11 C20A N15 2.5(3)
N12 C13 C14 N15 -2.3(3)
N12 C13 C14 O14 178.53(18)
N15 C15A C16 C17 -177.9(2)
N15 C15A C19A C19 179.27(18)
N15 C15A C19A C20 0.8(2)
O11 C11 C20A C20 5.5(3)
O11 C11 C20A N15 -177.71(18)
O11 C11 N12 C12 -2.7(3)
O11 C11 N12 C13 -179.53(18)
O13 C13 C14 N15 177.00(18)
O13 C13 C14 O14 -2.1(3)
O13 C13 N12 C11 -179.61(19)
O13 C13 N12 C12 3.6(3)
O14 C14 N15 C15A -7.1(3)
O14 C14 N15 C20A -175.65(18)

loop_
_exptl_oxdiff_crystal_face_indexfrac_h
_exptl_oxdiff_crystal_face_indexfrac_k
_exptl_oxdiff_crystal_face_indexfrac_l
_exptl_oxdiff_crystal_face_x
_exptl_oxdiff_crystal_face_y
_exptl_oxdiff_crystal_face_z
0.0010 2.9952 -9.9914 0.8763 0.4346 0.1710
-0.0010 -2.9952 9.9914 -0.8763 -0.4346 -0.1710
-2.9990 2.9835 -3.9957 0.4829 0.3212 -0.7417
3.9988 -1.9806 -0.0012 -0.1861 -0.1393 1.0791
0.0075 -6.0013 -1.9972 0.3328 -0.8554 0.0517
0.0043 -0.0049 -9.9910 0.9479 0.0063 0.1790
-0.0082 7.0008 0.9980 -0.2619 0.9988 -0.0365
